data_7135510
loop_
_publ_author_name
'Sharma, Manvi'
'Thakur, Deepika'
'Meena, Shivam A.'
'Nandy, Abhijit'
'Banerjee, Shibdas'
'Verma, Akhilesh K.'

_publ_section_title
;
 Unlocking reactivity potential of <i>gem</i>-dihaloolefins: access to
 Halo-functionalized 1,4-naphthoquinones <i>via</i> intramolecular radical
 oxidative cyclization.
;
_journal_issue 6
_journal_name_full 'Chemical communications (Cambridge, England)'
_journal_page_first 1954
_journal_page_last 1958
_journal_paper_doi 10.1039/d5cc06222e
_journal_volume 62
_journal_year 2026
_chemical_formula_moiety 'C17 H10 Br F O2'
_chemical_formula_sum 'C17 H10 Br F O2'
_chemical_formula_weight 345.16
_space_group_crystal_system monoclinic
_space_group_IT_number 14
_space_group_name_Hall '-P 2ybc'
_space_group_name_H-M_alt 'P 1 21/c 1'
_atom_sites_solution_hydrogens geom
_atom_sites_solution_primary dual
_audit_creation_date 2024-11-30
_audit_creation_method
;
Olex2 1.5
(compiled 2024.02.16 svn.r378c4104 for OlexSys, GUI svn.r6928)
;
_audit_update_record
;
2025-02-17 deposited with the CCDC.	2025-12-16 downloaded from the CCDC.
;
_cell_angle_alpha 90
_cell_angle_beta 105.808(5)
_cell_angle_gamma 90
_cell_formula_units_Z 4
_cell_length_a 10.2785(5)
_cell_length_b 14.3225(6)
_cell_length_c 9.8230(5)
_cell_measurement_reflns_used 4644
_cell_measurement_temperature 150.00(10)
_cell_measurement_theta_max 29.2720
_cell_measurement_theta_min 2.0570
_cell_volume 1391.39(12)
_computing_cell_refinement 'CrysAlisPro 1.171.43.106a (Rigaku OD, 2024)'
_computing_data_collection 'CrysAlisPro 1.171.43.106a (Rigaku OD, 2024)'
_computing_data_reduction 'CrysAlisPro 1.171.43.106a (Rigaku OD, 2024)'
_computing_molecular_graphics 'Olex2 1.5 (Dolomanov et al., 2009)'
_computing_publication_material 'Olex2 1.5 (Dolomanov et al., 2009)'
_computing_structure_refinement 'SHELXL 2019/3 (Sheldrick, 2015)'
_computing_structure_solution 'SHELXT 2018/2 (Sheldrick, 2018)'
_diffrn_ambient_environment N~2~
_diffrn_ambient_temperature 150.00(10)
_diffrn_detector 'Hybrid Pixel Array Detector'
_diffrn_detector_area_resol_mean 10.0000
_diffrn_detector_type HyPix
_diffrn_measured_fraction_theta_full 1.000
_diffrn_measured_fraction_theta_max 0.796
_diffrn_measurement_details
;
List of Runs (angles in degrees, time in seconds):

  # Type    Start    End  Width  t~exp~   \w     \q     \k     \f   Frames
#--------------------------------------------------------------------------
  1  \w      8.00  41.00   0.50    1.13    --    5.38  85.00 -35.00   66
  2  \w     -8.00  78.00   0.50    1.13    --    5.38  38.00-150.00  172
  3  \w    -26.00  15.00   0.50    1.13    --    5.38 -85.00-154.00   82
  4  \w    -21.00  13.00   0.50    1.13    --   -5.23 -99.00  30.00   68
  5  \w    -20.00  26.00   0.50    1.13    --   -5.23 -99.00  60.00   92
;
_diffrn_measurement_device 'four-circle diffractometer'
_diffrn_measurement_device_type 'XtaLAB Synergy, Single source at home/near, HyPix'
_diffrn_measurement_method '\w scans'
_diffrn_orient_matrix_type 'CrysAlisPro convention (1999,Acta A55,543-557)'
_diffrn_orient_matrix_UB_11 -0.0714776000
_diffrn_orient_matrix_UB_12 0.0039803000
_diffrn_orient_matrix_UB_13 -0.0201702000
_diffrn_orient_matrix_UB_21 0.0051896000
_diffrn_orient_matrix_UB_22 0.0436780000
_diffrn_orient_matrix_UB_23 0.0351067000
_diffrn_orient_matrix_UB_31 0.0024543000
_diffrn_orient_matrix_UB_32 0.0230243000
_diffrn_orient_matrix_UB_33 -0.0631957000
_diffrn_radiation_monochromator mirror
_diffrn_radiation_probe x-ray
_diffrn_radiation_type 'Mo K\a'
_diffrn_radiation_wavelength 0.71073
_diffrn_reflns_av_R_equivalents 0.0373
_diffrn_reflns_av_unetI/netI 0.0401
_diffrn_reflns_Laue_measured_fraction_full 1.000
_diffrn_reflns_Laue_measured_fraction_max 0.796
_diffrn_reflns_limit_h_max 12
_diffrn_reflns_limit_h_min -12
_diffrn_reflns_limit_k_max 16
_diffrn_reflns_limit_k_min -20
_diffrn_reflns_limit_l_max 13
_diffrn_reflns_limit_l_min -11
_diffrn_reflns_number 11648
_diffrn_reflns_point_group_measured_fraction_full 1.000
_diffrn_reflns_point_group_measured_fraction_max 0.796
_diffrn_reflns_theta_full 25.242
_diffrn_reflns_theta_max 31.051
_diffrn_reflns_theta_min 2.059
_diffrn_source 'micro-focus sealed X-ray tube'
_diffrn_source_type 'PhotonJet (Mo) X-ray Source'
_exptl_absorpt_coefficient_mu 2.966
_exptl_absorpt_correction_T_max 1.00000
_exptl_absorpt_correction_T_min 0.52559
_exptl_absorpt_correction_type multi-scan
_exptl_absorpt_process_details
;
CrysAlisPro 1.171.43.106a (Rigaku Oxford Diffraction, 2024)
Empirical absorption correction using spherical harmonics,
implemented in SCALE3 ABSPACK scaling algorithm.
;
_exptl_crystal_colour 'clear whiteish colourless'
_exptl_crystal_colour_lustre clear
_exptl_crystal_colour_modifier whiteish
_exptl_crystal_colour_primary colourless
_exptl_crystal_density_diffrn 1.648
_exptl_crystal_description needle
_exptl_crystal_F_000 688
_refine_diff_density_max 0.482
_refine_diff_density_min -0.899
_refine_diff_density_rms 0.075
_refine_ls_extinction_method none
_refine_ls_goodness_of_fit_ref 1.034
_refine_ls_hydrogen_treatment constr
_refine_ls_matrix_type full
_refine_ls_number_parameters 193
_refine_ls_number_reflns 3550
_refine_ls_number_restraints 0
_refine_ls_restrained_S_all 1.034
_refine_ls_R_factor_all 0.0489
_refine_ls_R_factor_gt 0.0342
_refine_ls_shift/su_max 0.002
_refine_ls_shift/su_mean 0.000
_refine_ls_structure_factor_coef Fsqd
_refine_ls_weighting_details 'w=1/[\s^2^(Fo^2^)+(0.0296P)^2^+0.9712P] where P=(Fo^2^+2Fc^2^)/3'
_refine_ls_weighting_scheme calc
_refine_ls_wR_factor_gt 0.0736
_refine_ls_wR_factor_ref 0.0782
_reflns_Friedel_coverage 0.000
_reflns_number_gt 2853
_reflns_number_total 3550
_reflns_threshold_expression 'I > 2\s(I)'
_cod_data_source_file d5cc06222e2.cif
_cod_data_source_block mns-344_auto
_cod_database_code 7135510
_shelx_shelxl_version_number 2019/3
_chemical_oxdiff_formula 'C H O Br F'
_chemical_oxdiff_usercomment 06-11-2024
_shelx_space_group_comment
;
The symmetry employed for this shelxl refinement is uniquely defined
by the following loop, which should always be used as a source of
symmetry information in preference to the above space-group names.
They are only intended as comments.
;
_olex2_refinement_description
;
1. Fixed Uiso
 At 1.2 times of:
  All C(H) groups
 At 1.5 times of:
  All C(H,H,H) groups
2.a Aromatic/amide H refined with riding coordinates:
 C00C(H00C), C00E(H00E), C00F(H00F), C00H(H00H), C00I(H00I), C00J(H00J),
 C00K(H00K)
2.b Idealised Me refined as rotating group:
 C00L(H00A,H00B,H00D)
;
_olex2_submission_original_sample_id MNS-344
_olex2_submission_special_instructions 'No special instructions were received'
_oxdiff_exptl_absorpt_empirical_details
;
Empirical correction (ABSPACK) includes:
- Absorption correction using spherical harmonics
- Frame scaling
;
_oxdiff_exptl_absorpt_empirical_full_max 1.587
_oxdiff_exptl_absorpt_empirical_full_min 0.752

loop_
_space_group_symop_operation_xyz
'x, y, z'
'-x, y+1/2, -z+1/2'
'-x, -y, -z'
'x, -y-1/2, z-1/2'

loop_
_atom_site_label
_atom_site_type_symbol
_atom_site_fract_x
_atom_site_fract_y
_atom_site_fract_z
_atom_site_U_iso_or_equiv
_atom_site_adp_type
_atom_site_occupancy
_atom_site_site_symmetry_order
_atom_site_calc_flag
_atom_site_refinement_flags_posn
_atom_site_refinement_flags_adp
_atom_site_refinement_flags_occupancy
_atom_site_disorder_assembly
_atom_site_disorder_group
Br01 Br 0.07149(2) 0.61555(2) 0.54988(3) 0.03004(9) Uani 1 1 d . . . . .
F002 F 0.24808(16) 0.96932(9) 0.46500(16) 0.0363(3) Uani 1 1 d . . . . .
O003 O 0.14438(16) 0.81452(11) 0.54195(17) 0.0277(4) Uani 1 1 d . . . . .
O004 O 0.42470(17) 0.61175(11) 0.26279(18) 0.0279(4) Uani 1 1 d . . . . .
C005 C 0.2576(2) 0.61454(14) 0.3854(2) 0.0195(4) Uani 1 1 d . . . . .
C006 C 0.3013(2) 0.81649(14) 0.4044(2) 0.0192(4) Uani 1 1 d . . . . .
C007 C 0.2390(2) 0.51130(15) 0.3659(2) 0.0202(4) Uani 1 1 d . . . . .
C008 C 0.3775(2) 0.76220(15) 0.3340(2) 0.0196(4) Uani 1 1 d . . . . .
C009 C 0.2073(2) 0.77143(15) 0.4742(2) 0.0194(4) Uani 1 1 d . . . . .
C00A C 0.3580(2) 0.65929(14) 0.3219(2) 0.0193(4) Uani 1 1 d . . . . .
C00B C 0.1931(2) 0.66731(15) 0.4584(2) 0.0207(4) Uani 1 1 d . . . . .
C00C C 0.3031(2) 0.44998(16) 0.4724(2) 0.0248(5) Uani 1 1 d . . . . .
H00C H 0.358888 0.473686 0.559001 0.030 Uiso 1 1 calc R U . . .
C00D C 0.2049(2) 0.31762(16) 0.3284(2) 0.0253(5) Uani 1 1 d . . . . .
C00E C 0.4131(2) 0.95444(16) 0.3454(2) 0.0261(5) Uani 1 1 d . . . . .
H00E H 0.424004 1.020337 0.348307 0.031 Uiso 1 1 calc R U . . .
C00F C 0.4701(2) 0.80344(16) 0.2732(2) 0.0241(5) Uani 1 1 d . . . . .
H00F H 0.520587 0.765840 0.226299 0.029 Uiso 1 1 calc R U . . .
C00G C 0.3212(2) 0.91307(15) 0.4055(2) 0.0233(5) Uani 1 1 d . . . . .
C00H C 0.2864(2) 0.35455(16) 0.4535(3) 0.0274(5) Uani 1 1 d . . . . .
H00H H 0.331435 0.313559 0.527370 0.033 Uiso 1 1 calc R U . . .
C00I C 0.4894(2) 0.89939(16) 0.2807(2) 0.0258(5) Uani 1 1 d . . . . .
H00I H 0.554948 0.927195 0.241382 0.031 Uiso 1 1 calc R U . . .
C00J C 0.1591(2) 0.47531(16) 0.2390(2) 0.0249(5) Uani 1 1 d . . . . .
H00J H 0.115636 0.516385 0.164535 0.030 Uiso 1 1 calc R U . . .
C00K C 0.1429(3) 0.37919(16) 0.2209(2) 0.0287(5) Uani 1 1 d . . . . .
H00K H 0.088442 0.355288 0.133749 0.034 Uiso 1 1 calc R U . . .
C00L C 0.1813(3) 0.21326(17) 0.3115(3) 0.0413(7) Uani 1 1 d . . . . .
H00A H 0.254923 0.180082 0.378552 0.062 Uiso 1 1 calc R U . . .
H00B H 0.178702 0.194812 0.214728 0.062 Uiso 1 1 calc R U . . .
H00D H 0.095089 0.197427 0.330325 0.062 Uiso 1 1 calc R U . . .

loop_
_atom_site_aniso_label
_atom_site_aniso_U_11
_atom_site_aniso_U_22
_atom_site_aniso_U_33
_atom_site_aniso_U_23
_atom_site_aniso_U_13
_atom_site_aniso_U_12
Br01 0.03090(14) 0.02618(13) 0.04046(15) -0.00361(10) 0.02232(10) -0.00808(10)
F002 0.0524(10) 0.0181(7) 0.0479(9) -0.0036(6) 0.0301(7) 0.0024(6)
O003 0.0289(9) 0.0238(8) 0.0360(9) -0.0053(7) 0.0183(7) 0.0002(7)
O004 0.0291(9) 0.0218(8) 0.0386(9) -0.0023(7) 0.0191(7) 0.0017(7)
C005 0.0200(10) 0.0186(10) 0.0194(10) 0.0007(8) 0.0044(8) -0.0013(8)
C006 0.0192(10) 0.0181(10) 0.0203(10) 0.0017(8) 0.0053(8) -0.0002(8)
C007 0.0209(11) 0.0180(10) 0.0243(10) -0.0013(8) 0.0104(8) -0.0014(8)
C008 0.0192(10) 0.0185(10) 0.0204(10) 0.0018(8) 0.0043(8) 0.0011(8)
C009 0.0176(10) 0.0195(10) 0.0204(10) -0.0008(8) 0.0039(8) 0.0000(8)
C00A 0.0183(10) 0.0185(10) 0.0203(10) 0.0011(8) 0.0043(8) 0.0012(8)
C00B 0.0178(10) 0.0217(11) 0.0234(10) -0.0017(8) 0.0070(8) -0.0043(8)
C00C 0.0288(12) 0.0232(11) 0.0209(10) -0.0023(8) 0.0040(9) -0.0006(9)
C00D 0.0277(12) 0.0197(11) 0.0336(12) -0.0052(9) 0.0171(10) -0.0054(9)
C00E 0.0326(13) 0.0186(11) 0.0266(11) 0.0021(9) 0.0070(9) -0.0034(9)
C00F 0.0241(12) 0.0238(11) 0.0266(11) 0.0021(9) 0.0105(9) 0.0004(9)
C00G 0.0291(12) 0.0184(10) 0.0228(11) -0.0008(8) 0.0079(9) 0.0030(9)
C00H 0.0300(13) 0.0200(11) 0.0339(12) 0.0035(9) 0.0114(10) 0.0017(9)
C00I 0.0241(12) 0.0266(12) 0.0282(11) 0.0061(9) 0.0094(9) -0.0031(9)
C00J 0.0241(12) 0.0265(12) 0.0234(11) 0.0002(9) 0.0051(9) -0.0049(9)
C00K 0.0296(12) 0.0309(13) 0.0260(11) -0.0048(10) 0.0083(9) -0.0095(10)
C00L 0.0532(18) 0.0217(13) 0.0542(17) -0.0075(11) 0.0235(14) -0.0087(12)

loop_
_atom_type_symbol
_atom_type_description
_atom_type_scat_dispersion_real
_atom_type_scat_dispersion_imag
_atom_type_scat_source
C C 0.0033 0.0016 'International Tables Vol C Tables 4.2.6.8 and 6.1.1.4'
H H 0.0000 0.0000 'International Tables Vol C Tables 4.2.6.8 and 6.1.1.4'
Br Br -0.2901 2.4595 'International Tables Vol C Tables 4.2.6.8 and 6.1.1.4'
F F 0.0171 0.0103 'International Tables Vol C Tables 4.2.6.8 and 6.1.1.4'
O O 0.0106 0.0060 'International Tables Vol C Tables 4.2.6.8 and 6.1.1.4'

loop_
_geom_angle_atom_site_label_1
_geom_angle_atom_site_label_2
_geom_angle_atom_site_label_3
_geom_angle
_geom_angle_site_symmetry_1
_geom_angle_site_symmetry_3
_geom_angle_publ_flag
C00A C005 C007 116.76(18) . . ?
C00B C005 C007 124.3(2) . . ?
C00B C005 C00A 118.93(19) . . ?
C008 C006 C009 120.49(19) . . ?
C00G C006 C008 116.68(19) . . ?
C00G C006 C009 122.83(19) . . ?
C00C C007 C005 120.77(19) . . ?
C00C C007 C00J 119.0(2) . . ?
C00J C007 C005 120.26(19) . . ?
C006 C008 C00A 120.31(19) . . ?
C00F C008 C006 120.9(2) . . ?
C00F C008 C00A 118.7(2) . . ?
O003 C009 C006 123.0(2) . . ?
O003 C009 C00B 120.6(2) . . ?
C006 C009 C00B 116.32(18) . . ?
O004 C00A C005 120.19(19) . . ?
O004 C00A C008 120.7(2) . . ?
C008 C00A C005 119.08(18) . . ?
C005 C00B Br01 121.70(17) . . ?
C005 C00B C009 124.7(2) . . ?
C009 C00B Br01 113.64(15) . . ?
C007 C00C H00C 119.7 . . ?
C00H C00C C007 120.6(2) . . ?
C00H C00C H00C 119.7 . . ?
C00H C00D C00K 118.1(2) . . ?
C00H C00D C00L 120.8(2) . . ?
C00K C00D C00L 121.0(2) . . ?
C00G C00E H00E 120.2 . . ?
C00G C00E C00I 119.5(2) . . ?
C00I C00E H00E 120.2 . . ?
C008 C00F H00F 119.8 . . ?
C008 C00F C00I 120.3(2) . . ?
C00I C00F H00F 119.8 . . ?
F002 C00G C006 120.0(2) . . ?
F002 C00G C00E 117.4(2) . . ?
C00E C00G C006 122.6(2) . . ?
C00C C00H C00D 121.2(2) . . ?
C00C C00H H00H 119.4 . . ?
C00D C00H H00H 119.4 . . ?
C00E C00I C00F 119.8(2) . . ?
C00E C00I H00I 120.1 . . ?
C00F C00I H00I 120.1 . . ?
C007 C00J H00J 120.0 . . ?
C007 C00J C00K 120.1(2) . . ?
C00K C00J H00J 120.0 . . ?
C00D C00K C00J 121.1(2) . . ?
C00D C00K H00K 119.5 . . ?
C00J C00K H00K 119.5 . . ?
C00D C00L H00A 109.5 . . ?
C00D C00L H00B 109.5 . . ?
C00D C00L H00D 109.5 . . ?
H00A C00L H00B 109.5 . . ?
H00A C00L H00D 109.5 . . ?
H00B C00L H00D 109.5 . . ?

loop_
_geom_bond_atom_site_label_1
_geom_bond_atom_site_label_2
_geom_bond_distance
_geom_bond_site_symmetry_2
_geom_bond_publ_flag
Br01 C00B 1.879(2) . ?
F002 C00G 1.340(3) . ?
O003 C009 1.215(3) . ?
O004 C00A 1.219(3) . ?
C005 C007 1.496(3) . ?
C005 C00A 1.489(3) . ?
C005 C00B 1.336(3) . ?
C006 C008 1.411(3) . ?
C006 C009 1.477(3) . ?
C006 C00G 1.398(3) . ?
C007 C00C 1.387(3) . ?
C007 C00J 1.392(3) . ?
C008 C00A 1.488(3) . ?
C008 C00F 1.386(3) . ?
C009 C00B 1.502(3) . ?
C00C H00C 0.9500 . ?
C00C C00H 1.384(3) . ?
C00D C00H 1.389(3) . ?
C00D C00K 1.390(3) . ?
C00D C00L 1.516(3) . ?
C00E H00E 0.9500 . ?
C00E C00G 1.377(3) . ?
C00E C00I 1.383(3) . ?
C00F H00F 0.9500 . ?
C00F C00I 1.387(3) . ?
C00H H00H 0.9500 . ?
C00I H00I 0.9500 . ?
C00J H00J 0.9500 . ?
C00J C00K 1.392(3) . ?
C00K H00K 0.9500 . ?
C00L H00A 0.9800 . ?
C00L H00B 0.9800 . ?
C00L H00D 0.9800 . ?

loop_
_geom_torsion_atom_site_label_1
_geom_torsion_atom_site_label_2
_geom_torsion_atom_site_label_3
_geom_torsion_atom_site_label_4
_geom_torsion
_geom_torsion_site_symmetry_1
_geom_torsion_site_symmetry_2
_geom_torsion_site_symmetry_3
_geom_torsion_site_symmetry_4
_geom_torsion_publ_flag
O003 C009 C00B Br01 0.6(3) . . . . ?
O003 C009 C00B C005 179.6(2) . . . . ?
C005 C007 C00C C00H -179.5(2) . . . . ?
C005 C007 C00J C00K 179.6(2) . . . . ?
C006 C008 C00A O004 -179.0(2) . . . . ?
C006 C008 C00A C005 -0.2(3) . . . . ?
C006 C008 C00F C00I -0.1(3) . . . . ?
C006 C009 C00B Br01 -179.88(15) . . . . ?
C006 C009 C00B C005 -0.8(3) . . . . ?
C007 C005 C00A O004 -3.1(3) . . . . ?
C007 C005 C00A C008 178.07(18) . . . . ?
C007 C005 C00B Br01 1.3(3) . . . . ?
C007 C005 C00B C009 -177.70(19) . . . . ?
C007 C00C C00H C00D -0.3(4) . . . . ?
C007 C00J C00K C00D 0.3(4) . . . . ?
C008 C006 C009 O003 176.3(2) . . . . ?
C008 C006 C009 C00B -3.2(3) . . . . ?
C008 C006 C00G F002 177.10(19) . . . . ?
C008 C006 C00G C00E -2.0(3) . . . . ?
C008 C00F C00I C00E -1.9(3) . . . . ?
C009 C006 C008 C00A 3.6(3) . . . . ?
C009 C006 C008 C00F -177.29(19) . . . . ?
C009 C006 C00G F002 -3.7(3) . . . . ?
C009 C006 C00G C00E 177.2(2) . . . . ?
C00A C005 C007 C00C 98.8(2) . . . . ?
C00A C005 C007 C00J -79.9(3) . . . . ?
C00A C005 C00B Br01 -176.81(15) . . . . ?
C00A C005 C00B C009 4.2(3) . . . . ?
C00A C008 C00F C00I 179.1(2) . . . . ?
C00B C005 C007 C00C -79.3(3) . . . . ?
C00B C005 C007 C00J 102.0(3) . . . . ?
C00B C005 C00A O004 175.1(2) . . . . ?
C00B C005 C00A C008 -3.7(3) . . . . ?
C00C C007 C00J C00K 0.9(3) . . . . ?
C00F C008 C00A O004 1.8(3) . . . . ?
C00F C008 C00A C005 -179.31(19) . . . . ?
C00G C006 C008 C00A -177.17(19) . . . . ?
C00G C006 C008 C00F 1.9(3) . . . . ?
C00G C006 C009 O003 -2.8(3) . . . . ?
C00G C006 C009 C00B 177.61(19) . . . . ?
C00G C00E C00I C00F 1.9(3) . . . . ?
C00H C00D C00K C00J -1.5(4) . . . . ?
C00I C00E C00G F002 -179.0(2) . . . . ?
C00I C00E C00G C006 0.1(4) . . . . ?
C00J C007 C00C C00H -0.9(3) . . . . ?
C00K C00D C00H C00C 1.5(4) . . . . ?
C00L C00D C00H C00C -176.8(2) . . . . ?
C00L C00D C00K C00J 176.8(2) . . . . ?
